data_4323061
loop_
_publ_author_name
'Francesc Teixidor'
'Clara Vi\~nas'
'Miguel A. Flores'
'Georgina M. Rosair'
'Alan J. Welch'
'Andrew S. Weller'

_publ_contact_author
;
        Prof. Alan J. Welch 
        Department of Chemistry
        Heriot-Watt University
        Edinburgh EH14 4AS
;
_publ_contact_author_email A.J.Welch@hw.ac.uk
_publ_contact_author_fax '0131 451 3180'
_publ_contact_author_phone '0131 451-3217'
_publ_section_title
;
 Metalation of a Bis(thiophenyl)carborane Giving Both Exo and Endo
 Products. Synthesis and Structural Characterization of
 RuCl{7,8-(SPh)2-7,8-nido-C2B9H10}(p-cymene) and
 1,2-(SPh)2-3-(p-cymene)-3,1,2-RuC2B9H9
;
_journal_name_full 'Inorganic Chemistry'
_journal_page_first 5394
_journal_page_last 5395
_journal_paper_doi 10.1021/ic980370c
_journal_volume 37
_journal_year 1998
_chemical_formula_sum 'C24 H34 B9 Cl Ru S2'
_chemical_formula_weight 620.44
_chemical_name_systematic
; 
 ? 
;
_space_group_IT_number 2
_symmetry_cell_setting triclinic
_symmetry_space_group_name_Hall '-P 1'
_symmetry_space_group_name_H-M 'P -1'
_atom_sites_solution_hydrogens geom
_atom_sites_solution_primary direct
_atom_sites_solution_secondary difmap
_audit_creation_method SHELXL
_cell_angle_alpha 76.983(10)
_cell_angle_beta 81.395(10)
_cell_angle_gamma 62.303(9)
_cell_formula_units_Z 2
_cell_length_a 10.8789(13)
_cell_length_b 11.1088(13)
_cell_length_c 14.161(2)
_cell_measurement_reflns_used 28
_cell_measurement_temperature 293(2)
_cell_measurement_theta_max 12.18
_cell_measurement_theta_min 4.70
_cell_volume 1474.3(3)
_computing_cell_refinement 'Siemens XSCANS'
_computing_data_collection 'Siemens XSCANS'
_computing_data_reduction 'Siemens SHELXTL'
_computing_molecular_graphics 'Siemens SHELXTL'
_computing_publication_material 'Siemens SHELXTL'
_computing_structure_refinement 'SHELXL-93 (Sheldrick, 1993)'
_computing_structure_solution 'SHELXS-86 (Sheldrick, 1990)'
_diffrn_ambient_temperature 293(2)
_diffrn_measurement_device 'Siemens P4'
_diffrn_measurement_method '\w scans'
_diffrn_radiation_monochromator graphite
_diffrn_radiation_source 'fine-focus sealed tube'
_diffrn_radiation_type MoK\a
_diffrn_radiation_wavelength 0.71073
_diffrn_reflns_av_R_equivalents 0.1279
_diffrn_reflns_av_sigmaI/netI 0.0955
_diffrn_reflns_limit_h_max 12
_diffrn_reflns_limit_h_min -1
_diffrn_reflns_limit_k_max 12
_diffrn_reflns_limit_k_min -11
_diffrn_reflns_limit_l_max 16
_diffrn_reflns_limit_l_min -16
_diffrn_reflns_number 6090
_diffrn_reflns_theta_max 25.00
_diffrn_reflns_theta_min 1.48
_diffrn_standards_decay_% 99.97
_diffrn_standards_interval_count 97
_diffrn_standards_number 3
_exptl_absorpt_coefficient_mu 0.778
_exptl_absorpt_correction_T_max 0.6541
_exptl_absorpt_correction_T_min 0.4299
_exptl_absorpt_correction_type 'empirical via \y scans'
_exptl_crystal_colour orange
_exptl_crystal_density_diffrn 1.398
_exptl_crystal_density_meas ?
_exptl_crystal_description block
_exptl_crystal_F_000 632
_exptl_crystal_size_max 0.6
_exptl_crystal_size_mid 0.4
_exptl_crystal_size_min 0.2
_refine_diff_density_max 0.960
_refine_diff_density_min -1.212
_refine_diff_density_rms 0.126
_refine_ls_extinction_method none
_refine_ls_goodness_of_fit_all 1.081
_refine_ls_goodness_of_fit_obs 1.096
_refine_ls_hydrogen_treatment constr
_refine_ls_matrix_type full
_refine_ls_number_parameters 374
_refine_ls_number_reflns 5090
_refine_ls_number_restraints 11
_refine_ls_restrained_S_all 7.840
_refine_ls_restrained_S_obs 1.095
_refine_ls_R_factor_all 0.0912
_refine_ls_R_factor_obs 0.0546
_refine_ls_shift/esd_max -0.120
_refine_ls_shift/esd_mean 0.003
_refine_ls_structure_factor_coef Fsqd
_refine_ls_weighting_details 'w=1/[\s^2^(Fo^2^)+(0.0764P)^2^+0.3480P] where P=(Fo^2^+2Fc^2^)/3'
_refine_ls_weighting_scheme calc
_refine_ls_wR_factor_all 0.7344
_refine_ls_wR_factor_obs 0.1249
_reflns_number_observed 3760
_reflns_number_total 5110
_reflns_observed_criterion >2sigma(I)
_cod_data_source_file ic980370c_2.cif
_cod_data_source_block 2
_cod_depositor_comments
;
The following automatic conversions were performed:

'_exptl_crystal_density_meas' value 'not measured' was changed to '?'
- the value is perceived as not measured.

Automatic conversion script
Id: cif_fix_values 3008 2015-01-20 13:52:24Z robertas 

The following automatic conversions were performed:

'_refine_ls_weighting_scheme' value 'calc
w=1/[\s^2^(Fo^2^)+(0.0764P)^2^+0.3480P] where P=(Fo^2^+2Fc^2^)/3' was
changed to 'calc'. New tag '_refine_ls_weighting_details' was
created. The value of the new tag was set to
'w=1/[\s^2^(Fo^2^)+(0.0764P)^2^+0.3480P] where P=(Fo^2^+2Fc^2^)/3'.

Automatic conversion script
Id: cif_fix_values 3143 2015-03-26 13:38:13Z robertas 
;
_cod_database_code 4323061

loop_
_symmetry_equiv_pos_as_xyz
'x, y, z'
'-x, -y, -z'

loop_
_atom_site_aniso_label
_atom_site_aniso_U_11
_atom_site_aniso_U_22
_atom_site_aniso_U_33
_atom_site_aniso_U_23
_atom_site_aniso_U_13
_atom_site_aniso_U_12
Ru1 0.0237(2) 0.0349(3) 0.0302(2) -0.0020(2) 0.0011(2) -0.0175(2)
S8 0.0262(7) 0.0341(7) 0.0313(7) -0.0056(5) 0.0030(6) -0.0150(6)
S7 0.0304(7) 0.0365(7) 0.0314(7) -0.0059(6) 0.0021(6) -0.0208(6)
Cl1 0.0360(8) 0.0375(7) 0.0412(8) 0.0018(6) -0.0067(6) -0.0173(6)
C7 0.028(3) 0.033(3) 0.035(3) -0.004(2) 0.004(2) -0.021(2)
C8 0.026(3) 0.031(3) 0.033(3) -0.006(2) 0.007(2) -0.016(2)
C51 0.038(4) 0.084(5) 0.046(4) -0.013(4) 0.000(3) -0.042(4)
C52 0.035(4) 0.069(5) 0.050(4) 0.012(3) -0.013(3) -0.034(4)
C53 0.021(3) 0.047(4) 0.070(5) 0.009(3) -0.006(3) -0.017(3)
C54 0.025(3) 0.049(4) 0.050(4) -0.011(3) 0.011(3) -0.023(3)
C55 0.038(3) 0.043(3) 0.040(3) -0.001(3) 0.008(3) -0.030(3)
C56 0.040(4) 0.051(4) 0.058(4) -0.017(3) 0.006(3) -0.036(3)
C64 0.076(7) 0.149(10) 0.056(5) -0.030(6) -0.007(5) -0.074(7)
C63 0.044(4) 0.041(3) 0.055(4) -0.013(3) 0.018(3) -0.018(3)
C62 0.053(5) 0.087(6) 0.084(7) -0.023(5) 0.033(5) -0.038(5)
C61 0.076(6) 0.066(5) 0.052(4) -0.021(4) 0.008(4) -0.040(5)
C71 0.039(3) 0.043(3) 0.036(3) -0.016(3) 0.010(3) -0.030(3)
C72 0.060(5) 0.046(4) 0.037(3) -0.015(3) 0.013(3) -0.030(3)
C73 0.071(6) 0.042(4) 0.065(5) -0.012(4) 0.006(4) -0.029(4)
C74 0.059(5) 0.055(4) 0.068(5) -0.033(4) 0.022(4) -0.035(4)
C75 0.080(6) 0.073(5) 0.052(5) -0.034(4) 0.034(4) -0.050(5)
C76 0.075(5) 0.053(4) 0.036(3) -0.010(3) 0.010(3) -0.043(4)
C81 0.029(3) 0.036(3) 0.045(4) -0.003(3) 0.006(3) -0.015(3)
C82 0.060(5) 0.051(4) 0.050(4) -0.014(3) 0.021(4) -0.026(4)
C83 0.078(7) 0.059(5) 0.084(7) -0.030(5) 0.022(6) -0.013(5)
C84 0.065(6) 0.050(5) 0.101(9) 0.003(5) 0.022(6) -0.001(5)
C85 0.043(4) 0.065(5) 0.085(7) 0.029(5) -0.004(4) -0.021(4)
C86 0.030(3) 0.046(4) 0.056(4) 0.005(3) 0.002(3) -0.013(3)
B1 0.046(4) 0.047(4) 0.048(4) -0.005(3) 0.005(3) -0.033(4)
B2 0.041(4) 0.046(4) 0.052(4) -0.011(3) 0.002(3) -0.031(3)
B3 0.032(4) 0.032(3) 0.050(4) -0.008(3) 0.005(3) -0.018(3)
B4 0.032(4) 0.034(3) 0.035(3) 0.003(3) -0.001(3) -0.018(3)
B5 0.039(4) 0.046(4) 0.037(4) -0.002(3) 0.011(3) -0.030(3)
B6 0.038(4) 0.049(4) 0.052(4) -0.013(3) 0.016(3) -0.030(3)
B9 0.035(4) 0.051(4) 0.034(3) -0.009(3) 0.002(3) -0.028(3)
B10 0.025(3) 0.046(4) 0.054(5) -0.010(3) -0.002(3) -0.015(3)
B11 0.030(4) 0.042(4) 0.051(4) -0.019(3) 0.004(3) -0.020(3)

loop_
_atom_site_label
_atom_site_type_symbol
_atom_site_fract_x
_atom_site_fract_y
_atom_site_fract_z
_atom_site_U_iso_or_equiv
_atom_site_thermal_displace_type
_atom_site_occupancy
_atom_site_calc_flag
_atom_site_refinement_flags
_atom_site_disorder_group
Ru1 Ru 0.55684(5) 0.74631(5) 0.70238(4) 0.0288(2) Uani 1 d . .
S8 S 0.51416(15) 0.57237(15) 0.66238(10) 0.0305(3) Uani 1 d . .
S7 S 0.4196(2) 0.72767(15) 0.84565(10) 0.0309(3) Uani 1 d . .
Cl1 Cl 0.3519(2) 0.8786(2) 0.60900(12) 0.0389(3) Uani 1 d . .
C7 C 0.3030(6) 0.6663(6) 0.8173(4) 0.0301(12) Uani 1 d . .
C8 C 0.3602(6) 0.5778(6) 0.7343(4) 0.0292(12) Uani 1 d . .
C51 C 0.6672(8) 0.8118(9) 0.7873(6) 0.050(2) Uani 1 d . .
C52 C 0.7485(8) 0.6709(8) 0.7784(6) 0.050(2) Uani 1 d . .
H52 H 0.7804(8) 0.6044(8) 0.8339(6) 0.060 Uiso 1 calc R .
C53 C 0.7810(7) 0.6314(8) 0.6888(6) 0.048(2) Uani 1 d . .
H53 H 0.8301(7) 0.5378(8) 0.6859(6) 0.058 Uiso 1 calc R .
C54 C 0.7422(7) 0.7282(7) 0.6004(5) 0.0400(14) Uani 1 d . .
C55 C 0.6586(7) 0.8684(7) 0.6080(5) 0.0377(14) Uani 1 d . .
H55 H 0.6273(7) 0.9350(7) 0.5525(5) 0.045 Uiso 1 calc R .
C56 C 0.6226(7) 0.9073(8) 0.7018(6) 0.043(2) Uani 1 d . .
H56 H 0.5672(7) 0.9999(8) 0.7059(6) 0.052 Uiso 1 calc R .
C64 C 0.6315(12) 0.8580(14) 0.8843(7) 0.082(3) Uani 1 d . .
H64A H 0.6704(12) 0.7790(14) 0.9347(7) 0.122 Uiso 1 calc R .
H64B H 0.5323(12) 0.9036(14) 0.8951(7) 0.122 Uiso 1 calc R .
H64C H 0.6690(12) 0.9208(14) 0.8849(7) 0.122 Uiso 1 calc R .
C63 C 0.7862(8) 0.6822(7) 0.5033(6) 0.048(2) Uani 1 d . .
H63 H 0.8140(8) 0.5829(7) 0.5147(6) 0.058 Uiso 1 calc R .
C62 C 0.9157(10) 0.7025(11) 0.4635(8) 0.075(3) Uani 1 d . .
H62A H 0.9456(10) 0.6739(11) 0.4015(8) 0.113 Uiso 1 calc R .
H62B H 0.9887(10) 0.6481(11) 0.5078(8) 0.113 Uiso 1 calc R .
H62C H 0.8937(10) 0.7983(11) 0.4563(8) 0.113 Uiso 1 calc R .
C61 C 0.6713(10) 0.7525(9) 0.4310(6) 0.061(2) Uani 1 d . .
H61A H 0.7067(10) 0.7184(9) 0.3711(6) 0.091 Uiso 1 calc R .
H61B H 0.6404(10) 0.8506(9) 0.4192(6) 0.091 Uiso 1 calc R .
H61C H 0.5948(10) 0.7327(9) 0.4572(6) 0.091 Uiso 1 calc R .
C71 C 0.3041(7) 0.8926(7) 0.8776(5) 0.0343(13) Uani 1 d . .
C72 C 0.2631(8) 1.0138(7) 0.8135(5) 0.046(2) Uani 1 d . .
H72 H 0.2913(8) 1.0142(7) 0.7481(5) 0.055 Uiso 1 calc R .
C73 C 0.1794(10) 1.1364(8) 0.8463(7) 0.059(2) Uani 1 d . .
H73 H 0.1532(10) 1.2197(8) 0.8030(7) 0.071 Uiso 1 calc R .
C74 C 0.1336(9) 1.1369(8) 0.9434(6) 0.056(2) Uani 1 d . .
H74 H 0.0754(9) 1.2198(8) 0.9646(6) 0.067 Uiso 1 calc R .
C75 C 0.1747(10) 1.0150(9) 1.0073(6) 0.062(2) Uani 1 d . .
H75 H 0.1428(10) 1.0148(9) 1.0720(6) 0.075 Uiso 1 calc R .
C76 C 0.2634(9) 0.8915(8) 0.9767(5) 0.051(2) Uani 1 d . .
H76 H 0.2957(9) 0.8090(8) 1.0210(5) 0.061 Uiso 1 calc R .
C81 C 0.6490(7) 0.3993(6) 0.6889(5) 0.0388(14) Uani 1 d . .
C82 C 0.6722(9) 0.3203(8) 0.6189(6) 0.055(2) Uani 1 d . .
H82 H 0.6164(9) 0.3562(8) 0.5660(6) 0.066 Uiso 1 calc R .
C83 C 0.7805(12) 0.1860(10) 0.6290(9) 0.081(3) Uani 1 d . .
H83 H 0.7964(12) 0.1315(10) 0.5831(9) 0.097 Uiso 1 calc R .
C84 C 0.8629(12) 0.1347(10) 0.7064(9) 0.088(4) Uani 1 d . .
H84 H 0.9347(12) 0.0453(10) 0.7130(9) 0.106 Uiso 1 calc R .
C85 C 0.8404(9) 0.2148(10) 0.7750(8) 0.073(3) Uani 1 d . .
H85 H 0.8986(9) 0.1800(10) 0.8264(8) 0.087 Uiso 1 calc R .
C86 C 0.7307(7) 0.3475(8) 0.7672(6) 0.048(2) Uani 1 d . .
H86 H 0.7131(7) 0.4004(8) 0.8145(6) 0.058 Uiso 1 calc R .
B1 B 0.2262(9) 0.4574(8) 0.8710(6) 0.044(2) Uani 1 d D .
B2 B 0.1423(9) 0.5212(8) 0.7592(6) 0.042(2) Uani 1 d D .
B3 B 0.3255(8) 0.4381(7) 0.7606(6) 0.037(2) Uani 1 d D .
B4 B 0.3747(8) 0.4877(7) 0.8526(5) 0.0343(14) Uani 1 d D .
B5 B 0.2224(8) 0.5976(8) 0.9121(6) 0.039(2) Uani 1 d D .
B6 B 0.0781(9) 0.6245(8) 0.8552(6) 0.043(2) Uani 1 d D .
B9 B 0.2360(8) 0.5946(8) 0.6734(5) 0.0368(15) Uani 1 d D .
B10 B 0.0728(8) 0.7056(8) 0.7326(6) 0.042(2) Uani 1 d D .
B11 B 0.1358(8) 0.7521(8) 0.8259(6) 0.038(2) Uani 1 d D .
H1 H 0.2249(94) 0.3652(56) 0.9187(51) 0.057(24) Uiso 1 d D .
H2 H 0.0794(79) 0.4799(85) 0.7375(65) 0.064(26) Uiso 1 d D .
H3 H 0.3928(65) 0.3421(44) 0.7334(50) 0.039(19) Uiso 1 d D .
H4 H 0.4702(55) 0.4329(78) 0.8924(58) 0.061(25) Uiso 1 d D .
H6 H -0.0245(38) 0.6417(71) 0.8895(48) 0.040(19) Uiso 1 d D .
H5 H 0.2265(81) 0.6091(73) 0.9870(24) 0.041(19) Uiso 1 d D .
H9 H 0.2499(92) 0.5758(82) 0.5991(25) 0.054(23) Uiso 1 d D .
H10 H -0.0284(40) 0.7536(60) 0.6970(45) 0.030(17) Uiso 1 d D .
H11 H 0.0866(102) 0.8491(57) 0.8544(69) 0.078(31) Uiso 1 d D .
H12 H 0.1686(60) 0.7189(51) 0.6886(58) 0.060(25) Uiso 1 d D .

loop_
_atom_type_symbol
_atom_type_description
_atom_type_scat_dispersion_real
_atom_type_scat_dispersion_imag
_atom_type_scat_source
C C 0.0033 0.0016 'International Tables Vol C Tables 4.2.6.8 and 6.1.1.4'
H H 0.0000 0.0000 'International Tables Vol C Tables 4.2.6.8 and 6.1.1.4'
B B 0.0013 0.0007 'International Tables Vol C Tables 4.2.6.8 and 6.1.1.4'
S S 0.1246 0.1234 'International Tables Vol C Tables 4.2.6.8 and 6.1.1.4'
Cl Cl 0.1484 0.1585 'International Tables Vol C Tables 4.2.6.8 and 6.1.1.4'
Ru Ru -1.2594 0.8363 'International Tables Vol C Tables 4.2.6.8 and 6.1.1.4'

loop_
_geom_angle_atom_site_label_1
_geom_angle_atom_site_label_2
_geom_angle_atom_site_label_3
_geom_angle
_geom_angle_site_symmetry_1
_geom_angle_site_symmetry_3
_geom_angle_publ_flag
C53 Ru1 C52 36.8(3) . . ?
C53 Ru1 C56 78.4(3) . . ?
C52 Ru1 C56 65.9(3) . . ?
C53 Ru1 C55 66.7(3) . . ?
C52 Ru1 C55 78.7(3) . . ?
C56 Ru1 C55 37.6(3) . . ?
C53 Ru1 C51 66.9(3) . . ?
C52 Ru1 C51 37.2(3) . . ?
C56 Ru1 C51 36.4(3) . . ?
C55 Ru1 C51 67.2(3) . . ?
C53 Ru1 C54 37.6(3) . . ?
C52 Ru1 C54 67.0(3) . . ?
C56 Ru1 C54 66.8(3) . . ?
C55 Ru1 C54 36.7(2) . . ?
C51 Ru1 C54 79.5(3) . . ?
C53 Ru1 S7 124.6(2) . . ?
C52 Ru1 S7 94.6(2) . . ?
C56 Ru1 S7 109.3(2) . . ?
C55 Ru1 S7 146.0(2) . . ?
C51 Ru1 S7 87.3(2) . . ?
C54 Ru1 S7 161.4(2) . . ?
C53 Ru1 S8 94.6(2) . . ?
C52 Ru1 S8 115.6(2) . . ?
C56 Ru1 S8 165.3(2) . . ?
C55 Ru1 S8 127.8(2) . . ?
C51 Ru1 S8 150.9(2) . . ?
C54 Ru1 S8 99.8(2) . . ?
S7 Ru1 S8 85.32(5) . . ?
C53 Ru1 Cl1 142.9(2) . . ?
C52 Ru1 Cl1 166.6(2) . . ?
C56 Ru1 Cl1 100.7(2) . . ?
C55 Ru1 Cl1 89.8(2) . . ?
C51 Ru1 Cl1 131.3(2) . . ?
C54 Ru1 Cl1 107.4(2) . . ?
S7 Ru1 Cl1 91.12(6) . . ?
S8 Ru1 Cl1 76.96(5) . . ?
C81 S8 C8 107.2(3) . . ?
C81 S8 Ru1 115.7(2) . . ?
C8 S8 Ru1 106.1(2) . . ?
C71 S7 C7 103.6(3) . . ?
C71 S7 Ru1 112.2(2) . . ?
C7 S7 Ru1 106.6(2) . . ?
C8 C7 B11 114.6(5) . . ?
C8 C7 B5 112.0(5) . . ?
B11 C7 B5 65.0(4) . . ?
C8 C7 B4 63.0(4) . . ?
B11 C7 B4 117.5(5) . . ?
B5 C7 B4 61.3(4) . . ?
C8 C7 S7 114.6(4) . . ?
B11 C7 S7 123.0(4) . . ?
B5 C7 S7 118.2(4) . . ?
B4 C7 S7 109.3(4) . . ?
C7 C8 B9 112.0(5) . . ?
C7 C8 B3 112.0(5) . . ?
B9 C8 B3 66.0(4) . . ?
C7 C8 B4 63.3(4) . . ?
B9 C8 B4 117.3(5) . . ?
B3 C8 B4 61.4(4) . . ?
C7 C8 S8 118.8(4) . . ?
B9 C8 S8 115.2(4) . . ?
B3 C8 S8 121.4(4) . . ?
B4 C8 S8 119.9(4) . . ?
C56 C51 C52 117.2(7) . . ?
C56 C51 C64 120.8(9) . . ?
C52 C51 C64 122.0(8) . . ?
C56 C51 Ru1 70.4(4) . . ?
C52 C51 Ru1 69.7(4) . . ?
C64 C51 Ru1 131.7(5) . . ?
C53 C52 C51 120.9(7) . . ?
C53 C52 Ru1 70.1(4) . . ?
C51 C52 Ru1 73.1(4) . . ?
C52 C53 C54 122.7(7) . . ?
C52 C53 Ru1 73.1(4) . . ?
C54 C53 Ru1 74.5(4) . . ?
C55 C54 C53 117.0(7) . . ?
C55 C54 C63 121.6(6) . . ?
C53 C54 C63 121.4(7) . . ?
C55 C54 Ru1 70.9(3) . . ?
C53 C54 Ru1 67.9(4) . . ?
C63 C54 Ru1 131.3(5) . . ?
C54 C55 C56 119.5(6) . . ?
C54 C55 Ru1 72.4(3) . . ?
C56 C55 Ru1 70.4(3) . . ?
C51 C56 C55 122.6(7) . . ?
C51 C56 Ru1 73.2(4) . . ?
C55 C56 Ru1 72.0(3) . . ?
C54 C63 C61 114.1(6) . . ?
C54 C63 C62 108.0(7) . . ?
C61 C63 C62 112.3(7) . . ?
C72 C71 C76 120.6(6) . . ?
C72 C71 S7 123.8(5) . . ?
C76 C71 S7 115.5(5) . . ?
C71 C72 C73 119.3(7) . . ?
C72 C73 C74 120.8(8) . . ?
C75 C74 C73 119.5(7) . . ?
C74 C75 C76 120.6(7) . . ?
C75 C76 C71 119.0(7) . . ?
C86 C81 C82 121.0(7) . . ?
C86 C81 S8 124.9(6) . . ?
C82 C81 S8 114.0(6) . . ?
C81 C82 C83 119.1(9) . . ?
C84 C83 C82 120.0(10) . . ?
C83 C84 C85 120.5(9) . . ?
C84 C85 C86 120.2(10) . . ?
C81 C86 C85 119.2(9) . . ?
B3 B1 B5 108.3(5) . . ?
B3 B1 B4 59.8(4) . . ?
B5 B1 B4 59.9(4) . . ?
B3 B1 B2 59.9(5) . . ?
B5 B1 B2 108.3(6) . . ?
B4 B1 B2 107.4(5) . . ?
B3 B1 B6 108.4(6) . . ?
B5 B1 B6 58.6(4) . . ?
B4 B1 B6 106.3(5) . . ?
B2 B1 B6 61.3(5) . . ?
B3 B2 B9 61.9(4) . . ?
B3 B2 B1 59.4(5) . . ?
B9 B2 B1 108.5(5) . . ?
B3 B2 B10 112.5(5) . . ?
B9 B2 B10 61.9(4) . . ?
B1 B2 B10 109.5(5) . . ?
B3 B2 B6 106.9(5) . . ?
B9 B2 B6 105.8(5) . . ?
B1 B2 B6 59.9(5) . . ?
B10 B2 B6 58.4(4) . . ?
C8 B3 B1 103.9(5) . . ?
C8 B3 B4 59.9(4) . . ?
B1 B3 B4 60.4(4) . . ?
C8 B3 B2 100.7(5) . . ?
B1 B3 B2 60.7(5) . . ?
B4 B3 B2 108.5(5) . . ?
C8 B3 B9 54.8(4) . . ?
B1 B3 B9 107.3(5) . . ?
B4 B3 B9 106.7(5) . . ?
B2 B3 B9 59.2(4) . . ?
C8 B4 C7 53.7(3) . . ?
C8 B4 B3 58.7(4) . . ?
C7 B4 B3 102.2(5) . . ?
C8 B4 B5 102.5(5) . . ?
C7 B4 B5 58.8(4) . . ?
B3 B4 B5 108.2(5) . . ?
C8 B4 B1 102.5(5) . . ?
C7 B4 B1 102.4(5) . . ?
B3 B4 B1 59.8(4) . . ?
B5 B4 B1 59.8(4) . . ?
C7 B5 B6 100.0(5) . . ?
C7 B5 B1 103.4(5) . . ?
B6 B5 B1 61.7(5) . . ?
C7 B5 B4 59.8(4) . . ?
B6 B5 B4 109.0(6) . . ?
B1 B5 B4 60.2(4) . . ?
C7 B5 B11 54.6(4) . . ?
B6 B5 B11 59.3(4) . . ?
B1 B5 B11 108.6(6) . . ?
B4 B5 B11 107.4(5) . . ?
B5 B6 B11 61.8(4) . . ?
B5 B6 B10 113.5(5) . . ?
B11 B6 B10 63.3(4) . . ?
B5 B6 B1 59.7(5) . . ?
B11 B6 B1 109.1(5) . . ?
B10 B6 B1 109.9(6) . . ?
B5 B6 B2 107.2(6) . . ?
B11 B6 B2 108.2(5) . . ?
B10 B6 B2 59.9(5) . . ?
B1 B6 B2 58.9(5) . . ?
C8 B9 B2 104.0(5) . . ?
C8 B9 B3 59.2(4) . . ?
B2 B9 B3 58.9(4) . . ?
C8 B9 B10 106.2(5) . . ?
B2 B9 B10 59.5(4) . . ?
B3 B9 B10 108.1(5) . . ?
B6 B10 B2 61.7(5) . . ?
B6 B10 B9 105.8(5) . . ?
B2 B10 B9 58.5(4) . . ?
B6 B10 B11 58.0(4) . . ?
B2 B10 B11 105.7(6) . . ?
B9 B10 B11 101.9(5) . . ?
C7 B11 B6 104.1(5) . . ?
C7 B11 B5 60.4(4) . . ?
B6 B11 B5 58.9(5) . . ?
C7 B11 B10 105.1(5) . . ?
B6 B11 B10 58.7(4) . . ?
B5 B11 B10 107.5(5) . . ?

loop_
_geom_bond_atom_site_label_1
_geom_bond_atom_site_label_2
_geom_bond_distance
_geom_bond_site_symmetry_2
_geom_bond_publ_flag
Ru1 C53 2.165(7) . ?
Ru1 C52 2.203(7) . ?
Ru1 C56 2.212(6) . ?
Ru1 C55 2.234(6) . ?
Ru1 C51 2.248(7) . ?
Ru1 C54 2.252(6) . ?
Ru1 S7 2.362(2) . ?
Ru1 S8 2.382(2) . ?
Ru1 Cl1 2.416(2) . ?
S8 C81 1.791(6) . ?
S8 C8 1.808(6) . ?
S7 C71 1.790(6) . ?
S7 C7 1.821(6) . ?
C7 C8 1.570(8) . ?
C7 B11 1.615(9) . ?
C7 B5 1.721(8) . ?
C7 B4 1.739(8) . ?
C8 B9 1.627(9) . ?
C8 B3 1.712(8) . ?
C8 B4 1.734(9) . ?
C51 C56 1.394(11) . ?
C51 C52 1.420(12) . ?
C51 C64 1.508(12) . ?
C52 C53 1.379(12) . ?
C53 C54 1.425(10) . ?
C54 C55 1.413(10) . ?
C54 C63 1.509(10) . ?
C55 C56 1.432(10) . ?
C63 C61 1.528(13) . ?
C63 C62 1.533(11) . ?
C71 C72 1.360(10) . ?
C71 C76 1.405(9) . ?
C72 C73 1.381(11) . ?
C73 C74 1.390(12) . ?
C74 C75 1.363(13) . ?
C75 C76 1.383(11) . ?
C81 C86 1.372(11) . ?
C81 C82 1.389(11) . ?
C82 C83 1.398(13) . ?
C83 C84 1.37(2) . ?
C84 C85 1.38(2) . ?
C85 C86 1.393(12) . ?
B1 B3 1.758(11) . ?
B1 B5 1.763(11) . ?
B1 B4 1.770(10) . ?
B1 B2 1.780(12) . ?
B1 B6 1.798(12) . ?
B2 B3 1.766(11) . ?
B2 B9 1.772(10) . ?
B2 B10 1.790(11) . ?
B2 B6 1.823(11) . ?
B3 B4 1.759(11) . ?
B3 B9 1.820(10) . ?
B4 B5 1.764(10) . ?
B5 B6 1.743(12) . ?
B5 B11 1.794(11) . ?
B6 B11 1.750(10) . ?
B6 B10 1.762(12) . ?
B9 B10 1.833(11) . ?
B10 B11 1.841(11) . ?
